data_1515627
loop_
_publ_author_name
'Icli, Burcak'
'Sheepwash, Erin'
'Riis-Johannessen, Thomas'
'Schenk, Kurt'
'Filinchuk, Yaroslav'
'Scopelliti, Rosario'
'Severin, Kay'

_publ_section_title
;
 Dative boron--nitrogen bonds in structural supramolecular chemistry:
 multicomponent assembly of prismatic organic cages
;
_journal_issue 9
_journal_name_full 'Chemical Science'
_journal_page_first 1719
_journal_paper_doi 10.1039/c1sc00320h
_journal_volume 2
_journal_year 2011
_chemical_formula_sum 'C108 H60 B6 Cl12 N12 O12'
_chemical_formula_weight 2207.94
_chemical_name_systematic
;
?
;
_space_group_IT_number 167
_symmetry_cell_setting trigonal
_symmetry_space_group_name_Hall '-R 3 2"c'
_symmetry_space_group_name_H-M 'R -3 c :H'
_atom_sites_solution_hydrogens geom
_atom_sites_solution_primary direct
_atom_sites_solution_secondary difmap
_audit_creation_method SHELXL-97
_cell_angle_alpha 90.00
_cell_angle_beta 90.00
_cell_angle_gamma 120.00
_cell_formula_units_Z 6
_cell_length_a 13.5162(6)
_cell_length_b 13.5162(6)
_cell_length_c 93.155(5)
_cell_measurement_reflns_used 5619
_cell_measurement_temperature 293(2)
_cell_measurement_theta_max 51.88
_cell_measurement_theta_min 2.85
_cell_volume 14738.3(12)
_computing_cell_refinement 'STOE X-AREA'
_computing_data_collection 'STOE X-AREA'
_computing_data_reduction 'STOE X-RED'
_computing_structure_refinement 'SHELXL-97 (Sheldrick, 1997)'
_computing_structure_solution 'SHELXS-97 (Sheldrick, 1990)'
_diffrn_ambient_temperature 0
_diffrn_detector 'image plate (34 cm diameter)'
_diffrn_detector_area_resol_mean 6.67
_diffrn_detector_type STOE
_diffrn_measured_fraction_theta_full 0.953
_diffrn_measured_fraction_theta_max 0.953
_diffrn_measurement_details ' 217 frames, detector distance = 100 mm'
_diffrn_measurement_device '2-circle goniometer'
_diffrn_measurement_device_type 'STOE IPDS 2T'
_diffrn_measurement_method 'rotation method'
_diffrn_radiation_collimation '0.5 mm diameter'
_diffrn_radiation_monochromator 'plane graphite'
_diffrn_radiation_polarisn_norm 0
_diffrn_radiation_type 'Cu K\a'
_diffrn_radiation_wavelength 1.54186
_diffrn_reflns_av_R_equivalents 0.0890
_diffrn_reflns_av_sigmaI/netI 0.0648
_diffrn_reflns_limit_h_max 4
_diffrn_reflns_limit_h_min -13
_diffrn_reflns_limit_k_max 13
_diffrn_reflns_limit_k_min -9
_diffrn_reflns_limit_l_max 82
_diffrn_reflns_limit_l_min -71
_diffrn_reflns_number 7164
_diffrn_reflns_theta_full 51.50
_diffrn_reflns_theta_max 51.50
_diffrn_reflns_theta_min 2.85
_diffrn_source 'sealed X-ray tube, 12 x 0.4 mm long-fine focus'
_diffrn_source_current 1
_diffrn_source_power 0.05
_diffrn_source_voltage 50
_exptl_absorpt_coefficient_mu 3.688
_exptl_absorpt_correction_T_max 0.9847
_exptl_absorpt_correction_T_min 0.9398
_exptl_absorpt_correction_type integration
_exptl_crystal_colour yellow
_exptl_crystal_density_diffrn 1.493
_exptl_crystal_density_method 'not measured'
_exptl_crystal_description plate
_exptl_crystal_F_000 6732
_exptl_crystal_size_max 0.140
_exptl_crystal_size_mid 0.077
_exptl_crystal_size_min 0.020
_refine_diff_density_max 0.384
_refine_diff_density_min -0.266
_refine_diff_density_rms 0.058
_refine_ls_extinction_coef 0.000013(5)
_refine_ls_extinction_expression Fc^*^=kFc[1+0.001xFc^2^\l^3^/sin(2\q)]^-1/4^
_refine_ls_extinction_method SHELXL
_refine_ls_goodness_of_fit_ref 0.809
_refine_ls_hydrogen_treatment constr
_refine_ls_matrix_type full
_refine_ls_number_parameters 227
_refine_ls_number_reflns 1729
_refine_ls_number_restraints 26
_refine_ls_restrained_S_all 0.858
_refine_ls_R_factor_all 0.0763
_refine_ls_R_factor_gt 0.0459
_refine_ls_shift/su_max 0.002
_refine_ls_shift/su_mean 0.000
_refine_ls_structure_factor_coef Fsqd
_refine_ls_weighting_details 'calc w=1/[\s^2^(Fo^2^)+(0.0972P)^2^+0.0000P] where P=(Fo^2^+2Fc^2^)/3'
_refine_ls_weighting_scheme calc
_refine_ls_wR_factor_gt 0.1195
_refine_ls_wR_factor_ref 0.1307
_reflns_number_gt 1081
_reflns_number_total 1729
_reflns_threshold_expression >2sigma(I)
_cod_data_source_file c1sc00320h.txt
_cod_data_source_block rbar3c
_cod_depositor_comments
;
The following automatic conversions were performed:

'_symmetry_cell_setting' value 'Trigonal' changed to 'trigonal'
according to
/usr/data/users/saulius/automatic-downloads/retrospective/RSC/lib/dictionaries/cif_core.dic
dictionary named 'cif_core.dic' version 2.4.2 from 2011-04-26.

Automatic conversion script
Id: cif_fix_values 2281 2013-09-26 08:29:07Z andrius 
;
_cod_original_cell_volume 14738.2(11)
_cod_original_sg_symbol_H-M R-3c
_cod_database_code 1515627

loop_
_symmetry_equiv_pos_as_xyz
'x, y, z'
'-y, x-y, z'
'-x+y, -x, z'
'y, x, -z+1/2'
'x-y, -y, -z+1/2'
'-x, -x+y, -z+1/2'
'x+2/3, y+1/3, z+1/3'
'-y+2/3, x-y+1/3, z+1/3'
'-x+y+2/3, -x+1/3, z+1/3'
'y+2/3, x+1/3, -z+5/6'
'x-y+2/3, -y+1/3, -z+5/6'
'-x+2/3, -x+y+1/3, -z+5/6'
'x+1/3, y+2/3, z+2/3'
'-y+1/3, x-y+2/3, z+2/3'
'-x+y+1/3, -x+2/3, z+2/3'
'y+1/3, x+2/3, -z+7/6'
'x-y+1/3, -y+2/3, -z+7/6'
'-x+1/3, -x+y+2/3, -z+7/6'
'-x, -y, -z'
'y, -x+y, -z'
'x-y, x, -z'
'-y, -x, z-1/2'
'-x+y, y, z-1/2'
'x, x-y, z-1/2'
'-x+2/3, -y+1/3, -z+1/3'
'y+2/3, -x+y+1/3, -z+1/3'
'x-y+2/3, x+1/3, -z+1/3'
'-y+2/3, -x+1/3, z-1/6'
'-x+y+2/3, y+1/3, z-1/6'
'x+2/3, x-y+1/3, z-1/6'
'-x+1/3, -y+2/3, -z+2/3'
'y+1/3, -x+y+2/3, -z+2/3'
'x-y+1/3, x+2/3, -z+2/3'
'-y+1/3, -x+2/3, z+1/6'
'-x+y+1/3, y+2/3, z+1/6'
'x+1/3, x-y+2/3, z+1/6'

loop_
_atom_site_label
_atom_site_type_symbol
_atom_site_fract_x
_atom_site_fract_y
_atom_site_fract_z
_atom_site_U_iso_or_equiv
_atom_site_adp_type
_atom_site_occupancy
_atom_site_symmetry_multiplicity
_atom_site_calc_flag
_atom_site_refinement_flags
B1 B 0.8563(5) 0.2092(5) 0.94862(6) 0.0441(16) Uani 1 1 d .
C11 C 0.8752(4) 0.2183(4) 0.93194(5) 0.0415(13) Uani 1 1 d .
C12 C 0.9298(4) 0.1677(4) 0.92495(6) 0.0527(15) Uani 1 1 d .
H12 H 0.9648 0.1364 0.9304 0.063 Uiso 1 1 calc R
C13 C 0.8289(4) 0.2673(4) 0.92321(7) 0.0537(15) Uani 1 1 d .
H13 H 0.7932 0.3038 0.9274 0.064 Uiso 1 1 calc R
C21 C 0.9366(4) 0.2536(4) 0.97059(6) 0.0450(13) Uani 1 1 d .
C22 C 0.8649(4) 0.3007(4) 0.96925(6) 0.0439(13) Uani 1 1 d .
C23 C 0.8405(4) 0.3488(4) 0.98064(6) 0.0517(14) Uani 1 1 d .
H23 H 0.7944 0.3814 0.9796 0.062 Uiso 1 1 calc R
C24 C 0.8877(5) 0.3469(5) 0.99387(6) 0.0613(17) Uani 1 1 d .
C25 C 0.9614(5) 0.3025(5) 0.99522(6) 0.0591(16) Uani 1 1 d .
C26 C 0.9865(4) 0.2573(5) 0.98345(6) 0.0583(16) Uani 1 1 d .
H26 H 1.0368 0.2295 0.9843 0.070 Uiso 1 1 calc R
O27 O 0.9441(2) 0.2080(3) 0.95774(4) 0.0475(10) Uani 1 1 d .
O28 O 0.8287(3) 0.2911(2) 0.95533(4) 0.0454(9) Uani 1 1 d .
Cl29 Cl 0.85306(14) 0.40123(15) 1.008610(17) 0.0857(6) Uani 1 1 d .
Cl30 Cl 1.01989(15) 0.30265(19) 1.011515(17) 0.1007(7) Uani 1 1 d .
N31 N 0.3325(3) -0.2326(3) 0.95458(4) 0.0322(10) Uani 1 1 d .
C32 C 0.4285(4) -0.2374(4) 0.95456(4) 0.0284(11) Uani 1 1 d .
C33 C 0.5369(4) -0.1267(4) 0.95386(4) 0.0299(11) Uani 1 1 d .
C34 C 0.6429(4) -0.1204(4) 0.95386(5) 0.0377(12) Uani 1 1 d .
H34 H 0.6479 -0.1863 0.9547 0.045 Uiso 1 1 calc R
C35 C 0.7396(4) -0.0157(4) 0.95261(5) 0.0398(13) Uani 1 1 d .
H35 H 0.8101 -0.0121 0.9525 0.048 Uiso 1 1 calc R
N36 N 0.7367(3) 0.0815(3) 0.95159(4) 0.0346(10) Uani 1 1 d .
C37 C 0.6360(4) 0.0757(4) 0.95169(5) 0.0399(13) Uani 1 1 d .
H37 H 0.6334 0.1429 0.9509 0.048 Uiso 1 1 calc R
C38 C 0.5360(4) -0.0255(4) 0.95286(5) 0.0372(13) Uani 1 1 d .
H38 H 0.4669 -0.0261 0.9530 0.045 Uiso 1 1 calc R
C41 C 0.5750(6) 0.9649(5) 0.91666(9) 0.120(4) Uani 1 1 d DU
H41 H 0.6155 1.0444 0.9167 0.145 Uiso 1 1 calc R
C42 C 0.4564(6) 0.9079(5) 0.91658(6) 0.090(2) Uani 1 1 d DU
H42 H 0.4178 0.9487 0.9165 0.108 Uiso 1 1 calc R
C43 C 0.3954(4) 0.7881(4) 0.91667(5) 0.0455(13) Uani 1 1 d DU

loop_
_atom_site_aniso_label
_atom_site_aniso_U_11
_atom_site_aniso_U_22
_atom_site_aniso_U_33
_atom_site_aniso_U_23
_atom_site_aniso_U_13
_atom_site_aniso_U_12
B1 0.030(4) 0.033(4) 0.057(5) 0.001(3) -0.002(3) 0.006(3)
C11 0.030(3) 0.026(3) 0.046(3) 0.001(2) 0.000(3) -0.002(2)
C12 0.044(3) 0.051(4) 0.051(5) 0.007(3) -0.002(3) 0.014(3)
C13 0.053(4) 0.045(3) 0.050(4) -0.001(3) -0.003(3) 0.016(3)
C21 0.028(3) 0.047(3) 0.040(4) 0.002(3) 0.004(3) 0.003(3)
C22 0.037(3) 0.032(3) 0.045(4) 0.003(3) -0.002(3) 0.004(3)
C23 0.045(3) 0.045(3) 0.048(4) -0.005(3) -0.001(3) 0.010(3)
C24 0.051(4) 0.062(4) 0.046(4) -0.008(3) 0.003(3) 0.010(3)
C25 0.044(4) 0.076(4) 0.042(4) -0.004(3) -0.006(3) 0.019(3)
C26 0.037(3) 0.074(4) 0.052(5) 0.002(3) -0.003(3) 0.019(3)
O27 0.027(2) 0.050(2) 0.050(3) 0.0005(17) -0.0004(16) 0.0076(16)
O28 0.046(2) 0.031(2) 0.046(3) -0.0013(15) -0.0050(17) 0.0095(16)
Cl29 0.0786(12) 0.0989(13) 0.0666(11) -0.0225(9) -0.0010(8) 0.0347(10)
Cl30 0.0889(13) 0.1637(19) 0.0536(12) -0.0091(11) -0.0198(9) 0.0663(13)
N31 0.020(3) 0.027(3) 0.047(3) 0.0000(17) 0.0000(17) 0.009(3)
C32 0.025(4) 0.025(3) 0.030(3) 0.003(2) 0.002(2) 0.008(3)
C33 0.027(3) 0.027(3) 0.037(3) -0.001(2) -0.001(2) 0.014(3)
C34 0.033(3) 0.029(3) 0.051(3) 0.004(2) -0.002(2) 0.016(3)
C35 0.026(3) 0.037(3) 0.053(4) 0.000(2) -0.001(2) 0.014(3)
N36 0.029(3) 0.028(3) 0.039(3) 0.0004(17) 0.0010(17) 0.009(2)
C37 0.033(3) 0.031(3) 0.054(4) -0.002(2) -0.002(2) 0.014(3)
C38 0.025(3) 0.026(3) 0.059(4) -0.003(2) 0.002(2) 0.012(3)
C41 0.140(6) 0.059(4) 0.060(4) -0.006(4) 0.009(6) -0.027(4)
C42 0.135(5) 0.053(4) 0.057(4) -0.002(3) 0.001(4) 0.028(4)
C43 0.059(3) 0.033(3) 0.032(3) 0.002(2) 0.000(3) 0.013(2)

loop_
_atom_type_symbol
_atom_type_description
_atom_type_scat_dispersion_real
_atom_type_scat_dispersion_imag
_atom_type_scat_source
C C 0.0181 0.0091 'International Tables Vol C Tables 4.2.6.8 and 6.1.1.4'
H H 0.0000 0.0000 'International Tables Vol C Tables 4.2.6.8 and 6.1.1.4'
B B 0.0090 0.0039 'International Tables Vol C Tables 4.2.6.8 and 6.1.1.4'
N N 0.0311 0.0180 'International Tables Vol C Tables 4.2.6.8 and 6.1.1.4'
O O 0.0492 0.0322 'International Tables Vol C Tables 4.2.6.8 and 6.1.1.4'
Cl Cl 0.3639 0.7018 'International Tables Vol C Tables 4.2.6.8 and 6.1.1.4'

loop_
_exptl_crystal_face_index_h
_exptl_crystal_face_index_k
_exptl_crystal_face_index_l
_exptl_crystal_face_perp_dist
0 0 1 0.0150
0 0 -1 0.0070
-4 0 -3 0.0550
-5 5 -1 0.0360
3 -5 -1 0.0490
9 -1 6 0.1030
1 4 3 0.0630

loop_
_geom_angle_atom_site_label_1
_geom_angle_atom_site_label_2
_geom_angle_atom_site_label_3
_geom_angle
_geom_angle_site_symmetry_1
_geom_angle_site_symmetry_3
O27 B1 O28 105.8(4) . .
O27 B1 C11 118.2(5) . .
O28 B1 C11 117.0(5) . .
O27 B1 N36 105.0(4) . .
O28 B1 N36 103.0(4) . .
C11 B1 N36 106.1(4) . .
C13 C11 C12 116.0(5) . .
C13 C11 B1 121.7(5) . .
C12 C11 B1 122.0(5) . .
C13 C12 C11 122.6(5) 10_546 .
C12 C13 C11 121.4(5) 10_546 .
C26 C21 O27 129.5(5) . .
C26 C21 C22 120.1(5) . .
O27 C21 C22 110.4(5) . .
O28 C22 C23 128.3(5) . .
O28 C22 C21 109.6(5) . .
C23 C22 C21 122.1(5) . .
C22 C23 C24 117.1(5) . .
C23 C24 C25 121.2(5) . .
C23 C24 Cl29 118.1(5) . .
C25 C24 Cl29 120.8(5) . .
C26 C25 C24 120.2(5) . .
C26 C25 Cl30 119.4(5) . .
C24 C25 Cl30 120.4(5) . .
C21 C26 C25 119.2(6) . .
C21 O27 B1 105.0(4) . .
C22 O28 B1 105.1(4) . .
C32 N31 C32 114.3(4) 2_545 .
N31 C32 N31 125.7(4) 3_655 .
N31 C32 C33 117.8(5) 3_655 .
N31 C32 C33 116.5(5) . .
C38 C33 C34 117.3(4) . .
C38 C33 C32 120.7(4) . .
C34 C33 C32 122.0(4) . .
C35 C34 C33 119.1(4) . .
N36 C35 C34 122.6(4) . .
C37 N36 C35 118.4(4) . .
C37 N36 B1 119.3(4) . .
C35 N36 B1 122.0(4) . .
N36 C37 C38 122.3(4) . .
C37 C38 C33 120.3(4) . .
C41 C41 C42 121.2(4) 10_456 .
C41 C42 C43 119.4(6) . .
C42 C43 C43 119.4(4) . 10_456
C42 C43 C43 120.6(4) . 12_556
C43 C43 C43 120.00(3) 10_456 12_556

loop_
_geom_bond_atom_site_label_1
_geom_bond_atom_site_label_2
_geom_bond_distance
_geom_bond_site_symmetry_2
B1 O27 1.466(7) .
B1 O28 1.473(7) .
B1 C11 1.569(8) .
B1 N36 1.696(7) .
C11 C13 1.381(7) .
C11 C12 1.392(7) .
C12 C13 1.386(7) 10_546
C13 C12 1.386(7) 10_546
C21 C26 1.363(7) .
C21 O27 1.373(6) .
C21 C22 1.407(7) .
C22 O28 1.369(6) .
C22 C23 1.368(7) .
C23 C24 1.394(7) .
C24 C25 1.402(8) .
C24 Cl29 1.729(6) .
C25 C26 1.378(8) .
C25 Cl30 1.711(6) .
N31 C32 1.330(6) 2_545
N31 C32 1.332(5) .
C32 N31 1.330(5) 3_655
C32 C33 1.482(6) .
C33 C38 1.377(6) .
C33 C34 1.391(6) .
C34 C35 1.369(6) .
C35 N36 1.338(6) .
N36 C37 1.323(6) .
C37 C38 1.364(6) .
C41 C41 1.325(13) 10_456
C41 C42 1.389(9) .
C42 C43 1.402(7) .
C43 C43 1.390(9) 10_456
C43 C43 1.453(9) 12_556
